data_9002351
loop_
_publ_author_name
'Nagai, T.'
'Hattori, T.'
'Yamanaka, T.'

_publ_section_title
;Compression mechanism of brucite: An investigation by the structural
 refinement under pressure Sample: P = 8.9 GPa
;
_journal_name_full 'American Mineralogist'
_journal_page_first 760
_journal_page_last 764
_journal_volume 85
_journal_year 2000
_chemical_formula_sum 'H2 Mg O2'
_chemical_name_mineral Brucite
_space_group_IT_number 164
_symmetry_space_group_name_Hall '-P 3 2"'
_symmetry_space_group_name_H-M 'P -3 m 1'
_cell_angle_alpha 90
_cell_angle_beta 90
_cell_angle_gamma 120
_cell_formula_units_Z 1
_cell_length_a 3.0533
_cell_length_b 3.0533
_cell_length_c 4.475
_cell_volume 36.130
_database_code_amcsd 0002435
_diffrn_ambient_pressure 8.9e+06
_exptl_crystal_density_diffrn 2.588
_cod_original_formula_sum 'Mg H2 O2'
_cod_database_code 9002351

loop_
_space_group_symop_operation_xyz
x,y,z
-y,-x,z
y,-x+y,-z
-x,-x+y,-z
-x+y,-x,z
-x+y,y,z
-x,-y,-z
y,x,-z
-y,x-y,z
x,x-y,z
x-y,x,-z
x-y,-y,-z

loop_
_atom_site_label
_atom_site_fract_x
_atom_site_fract_y
_atom_site_fract_z
Mg 0.00000 0.00000 0.00000
O 0.33333 0.66667 0.24600

loop_
_cod_related_entry_id
_cod_related_entry_database
_cod_related_entry_code
1 ChemSpider 14107
2 AMCSD 0002435
